data_4331779
loop_
_publ_author_name
'Goedde, Dean M.'
'Girolami, Gregory S.'

_publ_section_title
;
 Titanium(II) and Titanium(III) Tetrahydroborates. Crystal Structures of
 [Li(Et2O)2][Ti2(BH4)5(PMe2Ph)4], Ti(BH4)3(PMe2Ph)2, and Ti(BH4)3(PEt3)2
;
_journal_issue 3
_journal_name_full 'Inorganic Chemistry'
_journal_page_first 1380
_journal_page_last 1388
_journal_paper_doi 10.1021/ic051556w
_journal_volume 45
_journal_year 2006
_chemical_formula_sum 'C40 H84 B5 Li O2 P4 Ti2'
_chemical_formula_weight 877.74
_chemical_name_systematic
; 
 ? 
;
_space_group_IT_number 14
_symmetry_cell_setting monoclinic
_symmetry_space_group_name_Hall '-P 2ybc'
_symmetry_space_group_name_H-M 'P 1 21/c 1'
_atom_sites_solution_hydrogens geom
_atom_sites_solution_primary direct
_atom_sites_solution_secondary difmap
_audit_creation_method SHELXL-97
_cell_angle_alpha 90.00
_cell_angle_beta 98.0380(10)
_cell_angle_gamma 90.00
_cell_formula_units_Z 4
_cell_length_a 12.4470(5)
_cell_length_b 18.1710(8)
_cell_length_c 24.0671(10)
_cell_measurement_temperature 198(2)
_cell_volume 5389.9(4)
_computing_structure_refinement 'SHELXL-97 (Sheldrick, 1997)'
_computing_structure_solution 'SHELXS-97 (Sheldrick, 1990)'
_diffrn_ambient_temperature 198(2)
_diffrn_measured_fraction_theta_full 0.954
_diffrn_measured_fraction_theta_max 0.954
_diffrn_radiation_monochromator graphite
_diffrn_radiation_source 'fine-focus sealed tube'
_diffrn_radiation_type MoK\a
_diffrn_radiation_wavelength 0.71073
_diffrn_reflns_av_R_equivalents 0.2025
_diffrn_reflns_av_sigmaI/netI 0.3399
_diffrn_reflns_limit_h_max 16
_diffrn_reflns_limit_h_min -12
_diffrn_reflns_limit_k_max 23
_diffrn_reflns_limit_k_min -23
_diffrn_reflns_limit_l_max 27
_diffrn_reflns_limit_l_min -32
_diffrn_reflns_number 33164
_diffrn_reflns_theta_full 28.25
_diffrn_reflns_theta_max 28.25
_diffrn_reflns_theta_min 2.00
_exptl_absorpt_coefficient_mu 0.443
_exptl_absorpt_correction_T_max 0.942
_exptl_absorpt_correction_T_min 0.844
_exptl_absorpt_correction_type multi-scan
_exptl_absorpt_process_details sadabs
_exptl_crystal_density_diffrn 1.082
_exptl_crystal_density_method 'not measured'
_exptl_crystal_F_000 1888
_exptl_crystal_size_max 0.18
_exptl_crystal_size_mid 0.14
_exptl_crystal_size_min 0.10
_refine_diff_density_max 0.460
_refine_diff_density_min -0.412
_refine_diff_density_rms 0.086
_refine_ls_extinction_coef 0.0007(2)
_refine_ls_extinction_expression Fc^*^=kFc[1+0.001xFc^2^\l^3^/sin(2\q)]^-1/4^
_refine_ls_extinction_method SHELXL
_refine_ls_goodness_of_fit_ref 0.927
_refine_ls_hydrogen_treatment mixed
_refine_ls_matrix_type full
_refine_ls_number_parameters 553
_refine_ls_number_reflns 12728
_refine_ls_number_restraints 81
_refine_ls_restrained_S_all 0.925
_refine_ls_R_factor_all 0.2839
_refine_ls_R_factor_gt 0.0929
_refine_ls_shift/su_max 0.002
_refine_ls_shift/su_mean 0.000
_refine_ls_structure_factor_coef Fsqd
_refine_ls_weighting_details 'calc w=1/[\s^2^(Fo^2^)+(0.0496P)^2^+0.0000P] where P=(Fo^2^+2Fc^2^)/3'
_refine_ls_weighting_scheme calc
_refine_ls_wR_factor_gt 0.1416
_refine_ls_wR_factor_ref 0.1976
_reflns_number_gt 4327
_reflns_number_total 12728
_reflns_threshold_expression >2sigma(I)
_cod_data_source_file ic051556wsup1.cif
_cod_data_source_block h22fsad
_cod_depositor_comments
;
The following automatic conversions were performed:

'_symmetry_cell_setting' value 'Monoclinic' changed to 'monoclinic'
according to /home/saulius/struct/CIF-dictionaries/cif_core.dic
dictionary named 'cif_core.dic' version 2.4.2 from 2011-04-26.

Automatic conversion script
Id: cif_fix_values 1891 2012-01-12 08:04:46Z andrius 
;
_cod_original_sg_symbol_H-M P2(1)/c
_cod_database_code 4331779

loop_
_symmetry_equiv_pos_as_xyz
'x, y, z'
'-x, y+1/2, -z+1/2'
'-x, -y, -z'
'x, -y-1/2, z-1/2'

loop_
_atom_site_label
_atom_site_type_symbol
_atom_site_fract_x
_atom_site_fract_y
_atom_site_fract_z
_atom_site_U_iso_or_equiv
_atom_site_adp_type
_atom_site_occupancy
_atom_site_symmetry_multiplicity
_atom_site_calc_flag
_atom_site_refinement_flags
_atom_site_disorder_assembly
_atom_site_disorder_group
Ti1 Ti 0.44182(8) 0.91277(5) 0.31124(4) 0.0277(3) Uani 1 1 d . . .
Ti2 Ti 0.19719(8) 1.12947(5) 0.31726(4) 0.0297(3) Uani 1 1 d . . .
B1 B 0.3208(6) 1.0199(4) 0.3235(3) 0.0335(17) Uani 1 1 d D . .
H1A H 0.345(4) 0.979(2) 0.3599(14) 0.050 Uiso 1 1 d D . .
H1B H 0.360(4) 1.011(3) 0.2828(12) 0.050 Uiso 1 1 d D . .
H1C H 0.344(4) 1.0800(12) 0.337(2) 0.050 Uiso 1 1 d D . .
H1D H 0.2271(13) 1.017(3) 0.312(2) 0.050 Uiso 1 1 d D . .
B2 B 0.5014(6) 0.8983(4) 0.2169(3) 0.041(2) Uani 1 1 d D . .
H2A H 0.438(3) 0.940(2) 0.229(2) 0.062 Uiso 1 1 d D . .
H2B H 0.522(4) 0.861(2) 0.2562(14) 0.062 Uiso 1 1 d D . .
H2C H 0.582(2) 0.914(3) 0.213(2) 0.062 Uiso 1 1 d D . .
H2D H 0.476(4) 0.875(3) 0.1768(14) 0.062 Uiso 1 1 d D . .
B3 B 0.5004(6) 0.8218(4) 0.3856(3) 0.047(2) Uani 1 1 d D . .
H3A H 0.458(4) 0.8782(16) 0.390(2) 0.070 Uiso 1 1 d D . .
H3B H 0.518(4) 0.824(3) 0.3395(10) 0.070 Uiso 1 1 d D . .
H3C H 0.451(4) 0.773(2) 0.390(2) 0.070 Uiso 1 1 d D . .
H3D H 0.576(3) 0.826(3) 0.414(2) 0.070 Uiso 1 1 d D . .
B4 B 0.2845(6) 1.2509(4) 0.3415(3) 0.0396(19) Uani 1 1 d D . .
H4A H 0.1942(17) 1.243(3) 0.323(2) 0.059 Uiso 1 1 d D . .
H4B H 0.329(4) 1.1945(15) 0.345(2) 0.059 Uiso 1 1 d D . .
H4C H 0.307(4) 1.276(3) 0.3816(14) 0.059 Uiso 1 1 d D . .
H4D H 0.317(4) 1.287(2) 0.3131(18) 0.059 Uiso 1 1 d D . .
B5 B -0.0012(7) 1.1144(5) 0.2849(4) 0.055(2) Uani 1 1 d D . .
H5A H 0.061(4) 1.160(2) 0.302(2) 0.083 Uiso 1 1 d D . .
H5B H 0.064(4) 1.069(2) 0.285(2) 0.083 Uiso 1 1 d D . .
H5C H -0.057(4) 1.107(3) 0.316(2) 0.083 Uiso 1 1 d D . .
H5D H -0.042(5) 1.107(3) 0.2420(15) 0.083 Uiso 1 1 d D . .
P1 P 0.62122(12) 0.98800(8) 0.33887(6) 0.0321(4) Uani 1 1 d . . .
C11 C 0.6528(5) 1.0353(3) 0.4068(2) 0.0307(14) Uani 1 1 d . . .
C12 C 0.5718(5) 1.0455(3) 0.4396(2) 0.0348(15) Uani 1 1 d . . .
H12 H 0.5009 1.0271 0.4276 0.042 Uiso 1 1 calc R . .
C13 C 0.5941(5) 1.0829(3) 0.4905(2) 0.0379(15) Uani 1 1 d . . .
H13 H 0.5381 1.0899 0.5130 0.045 Uiso 1 1 calc R . .
C14 C 0.6952(5) 1.1093(3) 0.5081(3) 0.0406(16) Uani 1 1 d . . .
H14 H 0.7095 1.1342 0.5431 0.049 Uiso 1 1 calc R . .
C15 C 0.7768(5) 1.1004(3) 0.4759(3) 0.0485(18) Uani 1 1 d . . .
H15 H 0.8472 1.1191 0.4886 0.058 Uiso 1 1 calc R . .
C16 C 0.7563(5) 1.0639(3) 0.4248(3) 0.0439(17) Uani 1 1 d . . .
H16 H 0.8124 1.0583 0.4021 0.053 Uiso 1 1 calc R . .
C17 C 0.6442(5) 1.0627(3) 0.2906(3) 0.0565(19) Uani 1 1 d . . .
H17A H 0.6316 1.0445 0.2519 0.085 Uiso 1 1 calc R . .
H17B H 0.7192 1.0802 0.2993 0.085 Uiso 1 1 calc R . .
H17C H 0.5943 1.1033 0.2949 0.085 Uiso 1 1 calc R . .
C18 C 0.7415(5) 0.9316(3) 0.3363(3) 0.061(2) Uani 1 1 d . . .
H18A H 0.7336 0.9041 0.3010 0.091 Uiso 1 1 calc R . .
H18B H 0.7498 0.8970 0.3679 0.091 Uiso 1 1 calc R . .
H18C H 0.8056 0.9633 0.3388 0.091 Uiso 1 1 calc R . .
P2 P 0.26890(13) 0.83401(9) 0.27982(6) 0.0364(4) Uani 1 1 d . . .
C21 C 0.1777(5) 0.8185(3) 0.3324(2) 0.0353(15) Uani 1 1 d . . .
C22 C 0.1012(5) 0.8704(4) 0.3415(3) 0.0469(17) Uani 1 1 d . . .
H22 H 0.0923 0.9134 0.3189 0.056 Uiso 1 1 calc R . .
C23 C 0.0370(5) 0.8598(4) 0.3836(3) 0.058(2) Uani 1 1 d . . .
H23 H -0.0159 0.8956 0.3894 0.069 Uiso 1 1 calc R . .
C24 C 0.0491(6) 0.7986(4) 0.4168(3) 0.057(2) Uani 1 1 d . . .
H24 H 0.0051 0.7921 0.4457 0.068 Uiso 1 1 calc R . .
C25 C 0.1236(6) 0.7476(4) 0.4084(3) 0.059(2) Uani 1 1 d . . .
H25 H 0.1316 0.7047 0.4312 0.071 Uiso 1 1 calc R . .
C26 C 0.1889(5) 0.7575(4) 0.3665(3) 0.0539(18) Uani 1 1 d . . .
H26 H 0.2420 0.7215 0.3614 0.065 Uiso 1 1 calc R . .
C27 C 0.2960(5) 0.7419(3) 0.2567(3) 0.060(2) Uani 1 1 d . . .
H27A H 0.3408 0.7155 0.2871 0.090 Uiso 1 1 calc R . .
H27B H 0.3345 0.7446 0.2240 0.090 Uiso 1 1 calc R . .
H27C H 0.2273 0.7156 0.2467 0.090 Uiso 1 1 calc R . .
C28 C 0.1775(5) 0.8685(4) 0.2196(2) 0.062(2) Uani 1 1 d . . .
H28A H 0.2157 0.8701 0.1867 0.092 Uiso 1 1 calc R . .
H28B H 0.1531 0.9182 0.2278 0.092 Uiso 1 1 calc R . .
H28C H 0.1145 0.8358 0.2120 0.092 Uiso 1 1 calc R . .
P3 P 0.24209(13) 1.15287(8) 0.21596(7) 0.0386(4) Uani 1 1 d . . .
C31 C 0.2195(5) 1.0826(3) 0.1603(2) 0.0364(15) Uani 1 1 d . . .
C32 C 0.1135(5) 1.0633(3) 0.1394(3) 0.0518(18) Uani 1 1 d . . .
H32 H 0.0550 1.0848 0.1551 0.062 Uiso 1 1 calc R . .
C33 C 0.0924(6) 1.0130(4) 0.0958(3) 0.060(2) Uani 1 1 d . . .
H33 H 0.0198 1.0012 0.0806 0.071 Uiso 1 1 calc R . .
C34 C 0.1785(7) 0.9804(4) 0.0748(3) 0.062(2) Uani 1 1 d . . .
H34 H 0.1646 0.9455 0.0452 0.074 Uiso 1 1 calc R . .
C35 C 0.2835(6) 0.9974(4) 0.0959(3) 0.071(2) Uani 1 1 d . . .
H35 H 0.3421 0.9750 0.0809 0.085 Uiso 1 1 calc R . .
C36 C 0.3033(6) 1.0480(3) 0.1397(3) 0.0532(19) Uani 1 1 d . . .
H36 H 0.3760 1.0586 0.1555 0.064 Uiso 1 1 calc R . .
C37 C 0.3809(5) 1.1783(4) 0.2133(3) 0.066(2) Uani 1 1 d . . .
H37A H 0.3886 1.1953 0.1754 0.099 Uiso 1 1 calc R . .
H37B H 0.4279 1.1355 0.2228 0.099 Uiso 1 1 calc R . .
H37C H 0.4019 1.2179 0.2403 0.099 Uiso 1 1 calc R . .
C38 C 0.1682(6) 1.2310(3) 0.1827(3) 0.072(2) Uani 1 1 d . . .
H38A H 0.1818 1.2744 0.2068 0.108 Uiso 1 1 calc R . .
H38B H 0.0904 1.2200 0.1768 0.108 Uiso 1 1 calc R . .
H38C H 0.1927 1.2407 0.1464 0.108 Uiso 1 1 calc R . .
P4 P 0.16922(12) 1.12285(8) 0.42249(6) 0.0327(4) Uani 1 1 d . . .
C41 C 0.1201(5) 1.2081(3) 0.4508(2) 0.0296(14) Uani 1 1 d . . .
C42 C 0.0238(5) 1.2376(3) 0.4244(3) 0.0434(17) Uani 1 1 d . . .
H42 H -0.0155 1.2123 0.3935 0.052 Uiso 1 1 calc R . .
C43 C -0.0166(5) 1.3036(3) 0.4423(3) 0.0510(18) Uani 1 1 d . . .
H43 H -0.0842 1.3222 0.4246 0.061 Uiso 1 1 calc R . .
C44 C 0.0425(5) 1.3418(3) 0.4861(3) 0.0484(17) Uani 1 1 d . . .
H44 H 0.0165 1.3875 0.4980 0.058 Uiso 1 1 calc R . .
C45 C 0.1392(5) 1.3135(3) 0.5124(2) 0.0422(16) Uani 1 1 d . . .
H45 H 0.1797 1.3397 0.5425 0.051 Uiso 1 1 calc R . .
C46 C 0.1776(5) 1.2468(3) 0.4952(2) 0.0374(15) Uani 1 1 d . . .
H46 H 0.2439 1.2274 0.5138 0.045 Uiso 1 1 calc R . .
C47 C 0.0748(5) 1.0553(3) 0.4432(3) 0.0543(19) Uani 1 1 d . . .
H47A H 0.0992 1.0058 0.4348 0.081 Uiso 1 1 calc R . .
H47B H 0.0025 1.0641 0.4224 0.081 Uiso 1 1 calc R . .
H47C H 0.0718 1.0596 0.4835 0.081 Uiso 1 1 calc R . .
C48 C 0.2903(5) 1.1005(3) 0.4697(2) 0.0478(18) Uani 1 1 d . . .
H48A H 0.3147 1.0510 0.4613 0.072 Uiso 1 1 calc R . .
H48B H 0.2746 1.1022 0.5085 0.072 Uiso 1 1 calc R . .
H48C H 0.3473 1.1362 0.4650 0.072 Uiso 1 1 calc R . .
Li Li 0.6030(9) 0.8614(5) 0.1354(4) 0.044(3) Uani 1 1 d . . .
O1 O 0.7015(4) 0.9408(2) 0.12052(19) 0.0597(13) Uani 1 1 d D . .
C51A C 0.635(2) 1.0028(11) 0.0939(10) 0.085(4) Uiso 0.307(10) 1 d PD A 1
H51A H 0.6679 1.0187 0.0605 0.102 Uiso 0.307(10) 1 calc PR A 1
H51B H 0.5620 0.9838 0.0802 0.102 Uiso 0.307(10) 1 calc PR A 1
C52A C 0.624(3) 1.0650(12) 0.1266(13) 0.144(6) Uiso 0.307(10) 1 d PD A 1
H52A H 0.5788 1.1015 0.1042 0.215 Uiso 0.307(10) 1 calc PR A 1
H52B H 0.6955 1.0861 0.1394 0.215 Uiso 0.307(10) 1 calc PR A 1
H52C H 0.5892 1.0510 0.1592 0.215 Uiso 0.307(10) 1 calc PR A 1
C51B C 0.6803(11) 1.0196(6) 0.1231(5) 0.085(4) Uiso 0.693(10) 1 d PD A 2
H51C H 0.7231 1.0405 0.1572 0.102 Uiso 0.693(10) 1 calc PR A 2
H51D H 0.6025 1.0276 0.1257 0.102 Uiso 0.693(10) 1 calc PR A 2
C52B C 0.7089(6) 1.0577(4) 0.0732(4) 0.144(6) Uiso 0.693(10) 1 d PD A 2
H52D H 0.6947 1.1105 0.0762 0.215 Uiso 0.693(10) 1 calc PR A 2
H52E H 0.6651 1.0379 0.0395 0.215 Uiso 0.693(10) 1 calc PR A 2
H52F H 0.7860 1.0499 0.0707 0.215 Uiso 0.693(10) 1 calc PR A 2
C53 C 0.8165(6) 0.9286(4) 0.1286(4) 0.097(3) Uani 1 1 d R A .
H53A H 0.8505 0.9648 0.1057 0.117 Uiso 1 1 calc R . .
H53B H 0.8309 0.8790 0.1144 0.117 Uiso 1 1 calc R . .
C54 C 0.8684(7) 0.9344(5) 0.1867(5) 0.130(4) Uani 1 1 d . . .
H54A H 0.8515 0.9823 0.2020 0.196 Uiso 1 1 calc R A .
H54B H 0.9472 0.9295 0.1881 0.196 Uiso 1 1 calc R . .
H54C H 0.8415 0.8951 0.2090 0.196 Uiso 1 1 calc R . .
O2 O 0.4930(4) 0.8234(3) 0.07423(19) 0.0663(14) Uani 1 1 d . . .
C55 C 0.5080(7) 0.8067(5) 0.0181(3) 0.092(3) Uani 1 1 d . A .
H55A H 0.4367 0.8011 -0.0055 0.110 Uiso 1 1 calc R . .
H55B H 0.5482 0.7598 0.0172 0.110 Uiso 1 1 calc R . .
C56 C 0.5701(7) 0.8673(5) -0.0039(3) 0.090(3) Uani 1 1 d . . .
H56A H 0.5831 0.8553 -0.0421 0.135 Uiso 1 1 calc R A .
H56B H 0.6397 0.8735 0.0202 0.135 Uiso 1 1 calc R . .
H56C H 0.5284 0.9131 -0.0045 0.135 Uiso 1 1 calc R . .
C57 C 0.4291(8) 0.7593(5) 0.0958(4) 0.099(3) Uani 1 1 d . A .
H57A H 0.4437 0.7129 0.0767 0.119 Uiso 1 1 calc R . .
H57B H 0.4502 0.7528 0.1367 0.119 Uiso 1 1 calc R . .
C58 C 0.3191(8) 0.7782(5) 0.0838(4) 0.115(4) Uani 1 1 d . . .
H58A H 0.2752 0.7416 0.1004 0.173 Uiso 1 1 calc R A .
H58B H 0.2976 0.7794 0.0431 0.173 Uiso 1 1 calc R . .
H58C H 0.3075 0.8268 0.0996 0.173 Uiso 1 1 calc R . .

loop_
_atom_site_aniso_label
_atom_site_aniso_U_11
_atom_site_aniso_U_22
_atom_site_aniso_U_33
_atom_site_aniso_U_23
_atom_site_aniso_U_13
_atom_site_aniso_U_12
Ti1 0.0331(6) 0.0217(6) 0.0292(6) -0.0020(5) 0.0074(4) 0.0029(5)
Ti2 0.0294(6) 0.0223(6) 0.0374(7) -0.0012(5) 0.0044(5) 0.0018(5)
B1 0.044(5) 0.024(4) 0.032(4) 0.004(3) 0.004(3) 0.004(3)
B2 0.056(5) 0.049(5) 0.020(4) -0.002(4) 0.007(3) 0.009(4)
B3 0.050(6) 0.046(5) 0.045(5) -0.003(4) 0.007(4) 0.007(4)
B4 0.055(5) 0.020(4) 0.043(5) -0.007(3) 0.002(4) -0.007(4)
B5 0.043(6) 0.069(6) 0.053(6) 0.000(5) 0.004(4) 0.001(5)
P1 0.0297(10) 0.0312(9) 0.0366(10) -0.0017(7) 0.0096(7) 0.0023(7)
C11 0.032(4) 0.023(3) 0.036(4) 0.004(3) 0.003(3) 0.002(3)
C12 0.027(4) 0.030(3) 0.048(4) 0.000(3) 0.008(3) -0.001(3)
C13 0.043(4) 0.032(4) 0.040(4) 0.000(3) 0.011(3) 0.006(3)
C14 0.042(4) 0.039(4) 0.038(4) 0.002(3) -0.002(3) -0.001(3)
C15 0.034(4) 0.058(5) 0.052(5) -0.012(4) 0.000(3) -0.016(3)
C16 0.025(4) 0.054(4) 0.055(5) -0.006(3) 0.015(3) -0.015(3)
C17 0.070(5) 0.050(4) 0.049(5) 0.007(3) 0.005(3) -0.023(4)
C18 0.032(4) 0.067(5) 0.084(6) -0.022(4) 0.010(4) 0.010(4)
P2 0.0389(10) 0.0356(9) 0.0353(10) -0.0046(8) 0.0072(7) -0.0025(8)
C21 0.034(4) 0.033(4) 0.039(4) -0.003(3) 0.008(3) -0.008(3)
C22 0.042(4) 0.036(4) 0.065(5) -0.005(3) 0.017(4) -0.010(3)
C23 0.032(4) 0.054(5) 0.091(6) -0.038(5) 0.022(4) -0.013(4)
C24 0.054(5) 0.065(5) 0.056(5) -0.012(4) 0.022(4) -0.030(4)
C25 0.065(5) 0.051(5) 0.067(6) 0.012(4) 0.024(4) -0.007(4)
C26 0.055(5) 0.047(4) 0.061(5) 0.007(4) 0.014(4) 0.000(4)
C27 0.069(5) 0.044(4) 0.072(5) -0.028(4) 0.031(4) -0.013(4)
C28 0.054(5) 0.088(6) 0.041(4) -0.001(4) 0.000(3) -0.006(4)
P3 0.0483(11) 0.0303(9) 0.0367(10) 0.0040(8) 0.0045(8) -0.0041(8)
C31 0.048(4) 0.032(4) 0.029(4) 0.009(3) 0.006(3) -0.006(3)
C32 0.056(5) 0.052(5) 0.049(5) -0.001(4) 0.013(4) -0.013(4)
C33 0.062(5) 0.063(5) 0.053(5) -0.005(4) 0.009(4) -0.031(4)
C34 0.098(7) 0.036(4) 0.053(5) -0.003(4) 0.019(5) -0.022(5)
C35 0.066(6) 0.067(6) 0.083(6) -0.015(5) 0.019(5) -0.001(5)
C36 0.054(5) 0.041(4) 0.064(5) -0.009(4) 0.006(4) 0.005(4)
C37 0.079(6) 0.070(5) 0.053(5) -0.015(4) 0.026(4) -0.043(4)
C38 0.124(7) 0.040(4) 0.051(5) 0.016(4) 0.007(4) 0.012(4)
P4 0.0304(9) 0.0275(9) 0.0406(10) 0.0003(8) 0.0061(7) 0.0019(8)
C41 0.036(4) 0.024(3) 0.031(4) 0.001(3) 0.015(3) 0.008(3)
C42 0.037(4) 0.047(4) 0.047(4) -0.014(3) 0.007(3) 0.011(3)
C43 0.050(5) 0.049(4) 0.054(5) -0.004(4) 0.006(3) 0.019(4)
C44 0.057(5) 0.035(4) 0.056(5) -0.007(4) 0.020(4) 0.020(4)
C45 0.059(5) 0.038(4) 0.031(4) -0.008(3) 0.014(3) -0.006(4)
C46 0.037(4) 0.039(4) 0.039(4) 0.000(3) 0.014(3) 0.005(3)
C47 0.042(4) 0.054(4) 0.070(5) -0.002(4) 0.022(3) -0.010(3)
C48 0.044(4) 0.047(4) 0.050(4) 0.000(3) -0.001(3) 0.013(3)
Li 0.069(8) 0.037(6) 0.027(6) 0.001(5) 0.007(5) 0.010(6)
O1 0.067(4) 0.040(3) 0.080(4) 0.011(2) 0.035(3) 0.004(2)
C53 0.070(7) 0.082(7) 0.153(10) 0.010(6) 0.064(6) -0.014(5)
C54 0.066(7) 0.138(9) 0.175(12) 0.004(8) -0.026(7) -0.015(6)
O2 0.078(4) 0.084(4) 0.040(3) -0.018(3) 0.021(2) -0.014(3)
C55 0.106(7) 0.126(8) 0.044(6) -0.016(5) 0.013(5) 0.031(6)
C56 0.091(7) 0.126(8) 0.056(6) 0.011(5) 0.021(5) -0.001(6)
C57 0.093(8) 0.095(7) 0.104(8) -0.042(6) -0.007(6) 0.031(6)
C58 0.109(8) 0.128(9) 0.104(8) -0.039(6) -0.003(6) 0.029(7)

loop_
_atom_type_symbol
_atom_type_description
_atom_type_scat_dispersion_real
_atom_type_scat_dispersion_imag
_atom_type_scat_source
C C 0.0033 0.0016 'International Tables Vol C Tables 4.2.6.8 and 6.1.1.4'
H H 0.0000 0.0000 'International Tables Vol C Tables 4.2.6.8 and 6.1.1.4'
B B 0.0013 0.0007 'International Tables Vol C Tables 4.2.6.8 and 6.1.1.4'
Li Li -0.0003 0.0001 'International Tables Vol C Tables 4.2.6.8 and 6.1.1.4'
O O 0.0106 0.0060 'International Tables Vol C Tables 4.2.6.8 and 6.1.1.4'
P P 0.1023 0.0942 'International Tables Vol C Tables 4.2.6.8 and 6.1.1.4'
Ti Ti 0.2776 0.4457 'International Tables Vol C Tables 4.2.6.8 and 6.1.1.4'

loop_
_geom_angle_atom_site_label_1
_geom_angle_atom_site_label_2
_geom_angle_atom_site_label_3
_geom_angle
_geom_angle_site_symmetry_1
_geom_angle_site_symmetry_3
B3 Ti1 B2 119.5(2) . .
B3 Ti1 B1 123.8(2) . .
B2 Ti1 B1 116.6(2) . .
B3 Ti1 P2 89.48(19) . .
B2 Ti1 P2 90.95(18) . .
B1 Ti1 P2 88.59(17) . .
B3 Ti1 P1 90.59(19) . .
B2 Ti1 P1 86.27(18) . .
B1 Ti1 P1 93.99(17) . .
P2 Ti1 P1 176.85(7) . .
B3 Ti1 H1A 96.2(5) . .
B2 Ti1 H1A 144.2(4) . .
B1 Ti1 H1A 27.6(4) . .
P2 Ti1 H1A 87.8(12) . .
P1 Ti1 H1A 95.4(12) . .
B3 Ti1 H1B 151.2(5) . .
B2 Ti1 H1B 89.2(5) . .
B1 Ti1 H1B 27.6(4) . .
P2 Ti1 H1B 91.7(13) . .
P1 Ti1 H1B 89.7(13) . .
H1A Ti1 H1B 55.1(8) . .
B3 Ti1 H2A 146.4(6) . .
B2 Ti1 H2A 27.3(5) . .
B1 Ti1 H2A 89.5(6) . .
P2 Ti1 H2A 86.9(13) . .
P1 Ti1 H2A 91.3(13) . .
H1A Ti1 H2A 117.0(4) . .
H1B Ti1 H2A 62.3(9) . .
B3 Ti1 H2B 92.4(6) . .
B2 Ti1 H2B 27.1(5) . .
B1 Ti1 H2B 143.8(5) . .
P2 Ti1 H2B 91.0(14) . .
P1 Ti1 H2B 85.9(15) . .
H1A Ti1 H2B 171.3(9) . .
H1B Ti1 H2B 116.3(4) . .
H2A Ti1 H2B 54.3(9) . .
B3 Ti1 H3A 27.6(5) . .
B2 Ti1 H3A 146.3(7) . .
B1 Ti1 H3A 96.8(6) . .
P2 Ti1 H3A 94.3(15) . .
P1 Ti1 H3A 87.2(15) . .
H1A Ti1 H3A 69.3(10) . .
H1B Ti1 H3A 123.8(5) . .
H2A Ti1 H3A 173.7(11) . .
H2B Ti1 H3A 119.4(6) . .
B3 Ti1 H3B 27.4(6) . .
B2 Ti1 H3B 92.2(6) . .
B1 Ti1 H3B 151.1(6) . .
P2 Ti1 H3B 89.3(16) . .
P1 Ti1 H3B 89.3(16) . .
H1A Ti1 H3B 123.5(5) . .
H1B Ti1 H3B 178.3(15) . .
H2A Ti1 H3B 119.1(6) . .
H2B Ti1 H3B 65.0(10) . .
H3A Ti1 H3B 54.7(10) . .
B4 Ti2 B5 123.4(3) . .
B4 Ti2 B1 116.4(2) . .
B5 Ti2 B1 120.2(3) . .
B4 Ti2 P4 85.81(18) . .
B5 Ti2 P4 92.1(2) . .
B1 Ti2 P4 94.01(16) . .
B4 Ti2 P3 86.03(18) . .
B5 Ti2 P3 93.3(2) . .
B1 Ti2 P3 88.57(16) . .
P4 Ti2 P3 171.76(6) . .
B4 Ti2 H1C 89.4(5) . .
B5 Ti2 H1C 147.3(6) . .
B1 Ti2 H1C 27.2(5) . .
P4 Ti2 H1C 89.7(14) . .
P3 Ti2 H1C 89.0(14) . .
B4 Ti2 H1D 143.8(5) . .
B5 Ti2 H1D 92.9(5) . .
B1 Ti2 H1D 27.4(4) . .
P4 Ti2 H1D 93.6(14) . .
P3 Ti2 H1D 92.3(13) . .
H1C Ti2 H1D 54.4(9) . .
B4 Ti2 H4A 27.5(4) . .
B5 Ti2 H4A 95.9(5) . .
B1 Ti2 H4A 143.6(6) . .
P4 Ti2 H4A 88.9(15) . .
P3 Ti2 H4A 84.4(15) . .
H1C Ti2 H4A 116.8(5) . .
H1D Ti2 H4A 170.8(10) . .
B4 Ti2 H4B 27.5(5) . .
B5 Ti2 H4B 150.8(5) . .
B1 Ti2 H4B 89.0(5) . .
P4 Ti2 H4B 85.3(15) . .
P3 Ti2 H4B 87.0(15) . .
H1C Ti2 H4B 61.9(9) . .
H1D Ti2 H4B 116.3(4) . .
H4A Ti2 H4B 55.0(9) . .
B4 Ti2 H5A 98.5(9) . .
B5 Ti2 H5A 25.0(9) . .
B1 Ti2 H5A 145.1(9) . .
P4 Ti2 H5A 88(2) . .
P3 Ti2 H5A 95(2) . .
H1C Ti2 H5A 171.5(15) . .
H1D Ti2 H5A 117.7(9) . .
H4A Ti2 H5A 71.3(12) . .
H4B Ti2 H5A 125.9(9) . .
B4 Ti2 H5B 150.2(7) . .
B5 Ti2 H5B 27.4(5) . .
B1 Ti2 H5B 92.9(6) . .
P4 Ti2 H5B 97.9(17) . .
P3 Ti2 H5B 89.8(17) . .
H1C Ti2 H5B 120.1(5) . .
H1D Ti2 H5B 65.8(9) . .
H4A Ti2 H5B 122.7(6) . .
H4B Ti2 H5B 176(2) . .
H5A Ti2 H5B 52.4(12) . .
Ti1 B1 Ti2 169.9(3) . .
Ti1 B1 H1A 59(2) . .
Ti2 B1 H1A 131(3) . .
Ti1 B1 H1B 58(2) . .
Ti2 B1 H1B 112(2) . .
H1A B1 H1B 117(4) . .
Ti1 B1 H1C 129(2) . .
Ti2 B1 H1C 53(2) . .
H1A B1 H1C 112(3) . .
H1B B1 H1C 104(4) . .
Ti1 B1 H1D 122(2) . .
Ti2 B1 H1D 56(2) . .
H1A B1 H1D 107(3) . .
H1B B1 H1D 109(3) . .
H1C B1 H1D 108(3) . .
Ti1 B2 Li 164.2(4) . .
Ti1 B2 H2A 54(3) . .
Li B2 H2A 142(3) . .
Ti1 B2 H2B 52(3) . .
Li B2 H2B 113(3) . .
H2A B2 H2B 105(4) . .
Ti1 B2 H2C 117(3) . .
Li B2 H2C 55(3) . .
H2A B2 H2C 122(4) . .
H2B B2 H2C 98(4) . .
Ti1 B2 H2D 141(3) . .
Li B2 H2D 47(3) . .
H2A B2 H2D 111(4) . .
H2B B2 H2D 120(4) . .
H2C B2 H2D 102(4) . .
Ti1 B3 H3A 52(3) . .
Ti1 B3 H3B 50(3) . .
H3A B3 H3B 102(4) . .
Ti1 B3 H3C 119(3) . .
H3A B3 H3C 116(4) . .
H3B B3 H3C 107(4) . .
Ti1 B3 H3D 124(3) . .
H3A B3 H3D 104(4) . .
H3B B3 H3D 110(4) . .
H3C B3 H3D 117(4) . .
Li B4 Ti2 171.3(4) 2_655 .
Li B4 H4A 133(3) 2_655 .
Ti2 B4 H4A 55(3) . .
Li B4 H4B 117(3) 2_655 .
Ti2 B4 H4B 55(2) . .
H4A B4 H4B 110(4) . .
Li B4 H4C 52(3) 2_655 .
Ti2 B4 H4C 129(3) . .
H4A B4 H4C 122(4) . .
H4B B4 H4C 104(4) . .
Li B4 H4D 52(3) 2_655 .
Ti2 B4 H4D 126(3) . .
H4A B4 H4D 105(4) . .
H4B B4 H4D 112(4) . .
H4C B4 H4D 104(4) . .
Ti2 B5 H5A 40(3) . .
Ti2 B5 H5B 55(3) . .
H5A B5 H5B 95(4) . .
Ti2 B5 H5C 120(3) . .
H5A B5 H5C 108(5) . .
H5B B5 H5C 115(5) . .
Ti2 B5 H5D 128(3) . .
H5A B5 H5D 128(5) . .
H5B B5 H5D 98(4) . .
H5C B5 H5D 112(5) . .
C18 P1 C17 101.1(3) . .
C18 P1 C11 102.6(3) . .
C17 P1 C11 100.6(3) . .
C18 P1 Ti1 111.9(2) . .
C17 P1 Ti1 115.3(2) . .
C11 P1 Ti1 122.5(2) . .
C12 C11 C16 119.2(5) . .
C12 C11 P1 119.3(4) . .
C16 C11 P1 121.4(5) . .
C11 C12 C13 119.8(5) . .
C11 C12 H12 120.1 . .
C13 C12 H12 120.1 . .
C14 C13 C12 120.6(6) . .
C14 C13 H13 119.7 . .
C12 C13 H13 119.7 . .
C13 C14 C15 120.6(6) . .
C13 C14 H14 119.7 . .
C15 C14 H14 119.7 . .
C14 C15 C16 119.9(6) . .
C14 C15 H15 120.1 . .
C16 C15 H15 120.1 . .
C15 C16 C11 119.8(6) . .
C15 C16 H16 120.1 . .
C11 C16 H16 120.1 . .
P1 C17 H17A 109.5 . .
P1 C17 H17B 109.5 . .
H17A C17 H17B 109.5 . .
P1 C17 H17C 109.5 . .
H17A C17 H17C 109.5 . .
H17B C17 H17C 109.5 . .
P1 C18 H18A 109.5 . .
P1 C18 H18B 109.5 . .
H18A C18 H18B 109.5 . .
P1 C18 H18C 109.5 . .
H18A C18 H18C 109.5 . .
H18B C18 H18C 109.5 . .
C27 P2 C28 101.3(3) . .
C27 P2 C21 103.2(3) . .
C28 P2 C21 102.9(3) . .
C27 P2 Ti1 114.5(2) . .
C28 P2 Ti1 116.1(2) . .
C21 P2 Ti1 116.71(18) . .
C26 C21 C22 118.0(6) . .
C26 C21 P2 121.0(5) . .
C22 C21 P2 120.8(5) . .
C21 C22 C23 120.1(6) . .
C21 C22 H22 119.9 . .
C23 C22 H22 119.9 . .
C24 C23 C22 120.8(7) . .
C24 C23 H23 119.6 . .
C22 C23 H23 119.6 . .
C25 C24 C23 119.7(7) . .
C25 C24 H24 120.2 . .
C23 C24 H24 120.2 . .
C24 C25 C26 120.2(7) . .
C24 C25 H25 119.9 . .
C26 C25 H25 119.9 . .
C21 C26 C25 121.2(7) . .
C21 C26 H26 119.4 . .
C25 C26 H26 119.4 . .
P2 C27 H27A 109.5 . .
P2 C27 H27B 109.5 . .
H27A C27 H27B 109.5 . .
P2 C27 H27C 109.5 . .
H27A C27 H27C 109.5 . .
H27B C27 H27C 109.5 . .
P2 C28 H28A 109.5 . .
P2 C28 H28B 109.5 . .
H28A C28 H28B 109.5 . .
P2 C28 H28C 109.5 . .
H28A C28 H28C 109.5 . .
H28B C28 H28C 109.5 . .
C37 P3 C38 102.3(3) . .
C37 P3 C31 101.6(3) . .
C38 P3 C31 101.8(3) . .
C37 P3 Ti2 114.0(2) . .
C38 P3 Ti2 112.2(2) . .
C31 P3 Ti2 122.36(18) . .
C36 C31 C32 119.1(6) . .
C36 C31 P3 122.3(5) . .
C32 C31 P3 118.6(5) . .
C33 C32 C31 120.6(7) . .
C33 C32 H32 119.7 . .
C31 C32 H32 119.7 . .
C34 C33 C32 119.0(7) . .
C34 C33 H33 120.5 . .
C32 C33 H33 120.5 . .
C35 C34 C33 121.1(7) . .
C35 C34 H34 119.4 . .
C33 C34 H34 119.4 . .
C34 C35 C36 119.2(7) . .
C34 C35 H35 120.4 . .
C36 C35 H35 120.4 . .
C31 C36 C35 120.9(6) . .
C31 C36 H36 119.6 . .
C35 C36 H36 119.6 . .
P3 C37 H37A 109.5 . .
P3 C37 H37B 109.5 . .
H37A C37 H37B 109.5 . .
P3 C37 H37C 109.5 . .
H37A C37 H37C 109.5 . .
H37B C37 H37C 109.5 . .
P3 C38 H38A 109.5 . .
P3 C38 H38B 109.5 . .
H38A C38 H38B 109.5 . .
P3 C38 H38C 109.5 . .
H38A C38 H38C 109.5 . .
H38B C38 H38C 109.5 . .
C48 P4 C47 101.0(3) . .
C48 P4 C41 104.4(3) . .
C47 P4 C41 102.0(3) . .
C48 P4 Ti2 114.2(2) . .
C47 P4 Ti2 118.5(2) . .
C41 P4 Ti2 114.78(18) . .
C42 C41 C46 118.5(5) . .
C42 C41 P4 118.1(4) . .
C46 C41 P4 123.4(4) . .
C41 C42 C43 121.3(6) . .
C41 C42 H42 119.3 . .
C43 C42 H42 119.3 . .
C44 C43 C42 119.4(6) . .
C44 C43 H43 120.3 . .
C42 C43 H43 120.3 . .
C45 C44 C43 119.9(6) . .
C45 C44 H44 120.0 . .
C43 C44 H44 120.0 . .
C44 C45 C46 120.2(6) . .
C44 C45 H45 119.9 . .
C46 C45 H45 119.9 . .
C45 C46 C41 120.6(5) . .
C45 C46 H46 119.7 . .
C41 C46 H46 119.7 . .
P4 C47 H47A 109.5 . .
P4 C47 H47B 109.5 . .
H47A C47 H47B 109.5 . .
P4 C47 H47C 109.5 . .
H47A C47 H47C 109.5 . .
H47B C47 H47C 109.5 . .
P4 C48 H48A 109.5 . .
P4 C48 H48B 109.5 . .
H48A C48 H48B 109.5 . .
P4 C48 H48C 109.5 . .
H48A C48 H48C 109.5 . .
H48B C48 H48C 109.5 . .
O1 Li O2 120.3(5) . .
O1 Li B4 106.9(5) . 2_645
O2 Li B4 101.2(4) . 2_645
O1 Li B2 109.6(4) . .
O2 Li B2 107.1(5) . .
B4 Li B2 111.4(4) 2_645 .
O1 Li H2C 89.0(10) . .
O2 Li H2C 130.2(10) . .
B4 Li H2C 107.6(14) 2_645 .
B2 Li H2C 24.1(7) . .
O1 Li H2D 124.3(14) . .
O2 Li H2D 84.2(10) . .
B4 Li H2D 116.7(16) 2_645 .
B2 Li H2D 23.0(9) . .
H2C Li H2D 46.7(15) . .
C53 O1 C51B 109.2(7) . .
C53 O1 C51A 131.0(13) . .
C51B O1 C51A 35.1(10) . .
C53 O1 Li 120.0(5) . .
C51B O1 Li 126.4(7) . .
C51A O1 Li 108.3(12) . .
C52A C51A O1 117.7(18) . .
C52A C51A H51A 107.9 . .
O1 C51A H51A 107.9 . .
C52A C51A H51B 107.9 . .
O1 C51A H51B 107.9 . .
H51A C51A H51B 107.2 . .
C51A C52A H52A 109.5 . .
C51A C52A H52B 109.5 . .
H52A C52A H52B 109.5 . .
C51A C52A H52C 109.5 . .
H52A C52A H52C 109.5 . .
H52B C52A H52C 109.5 . .
O1 C51B C52B 111.1(8) . .
O1 C51B H51C 109.4 . .
C52B C51B H51C 109.4 . .
O1 C51B H51D 109.4 . .
C52B C51B H51D 109.4 . .
H51C C51B H51D 108.0 . .
C51B C52B H52D 109.5 . .
C51B C52B H52E 109.5 . .
H52D C52B H52E 109.5 . .
C51B C52B H52F 109.5 . .
H52D C52B H52F 109.5 . .
H52E C52B H52F 109.5 . .
O1 C53 C54 114.7(7) . .
O1 C53 H53A 108.6 . .
C54 C53 H53A 108.6 . .
O1 C53 H53B 108.6 . .
C54 C53 H53B 108.6 . .
H53A C53 H53B 107.6 . .
C53 C54 H54A 109.5 . .
C53 C54 H54B 109.5 . .
H54A C54 H54B 109.5 . .
C53 C54 H54C 109.5 . .
H54A C54 H54C 109.5 . .
H54B C54 H54C 109.5 . .
C55 O2 C57 107.6(6) . .
C55 O2 Li 127.5(6) . .
C57 O2 Li 110.3(5) . .
O2 C55 C56 109.0(7) . .
O2 C55 H55A 109.9 . .
C56 C55 H55A 109.9 . .
O2 C55 H55B 109.9 . .
C56 C55 H55B 109.9 . .
H55A C55 H55B 108.3 . .
C55 C56 H56A 109.5 . .
C55 C56 H56B 109.5 . .
H56A C56 H56B 109.5 . .
C55 C56 H56C 109.5 . .
H56A C56 H56C 109.5 . .
H56B C56 H56C 109.5 . .
C58 C57 O2 106.3(8) . .
C58 C57 H57A 110.5 . .
O2 C57 H57A 110.5 . .
C58 C57 H57B 110.5 . .
O2 C57 H57B 110.5 . .
H57A C57 H57B 108.7 . .
C57 C58 H58A 109.5 . .
C57 C58 H58B 109.5 . .
H58A C58 H58B 109.5 . .
C57 C58 H58C 109.5 . .
H58A C58 H58C 109.5 . .
H58B C58 H58C 109.5 . .

loop_
_geom_bond_atom_site_label_1
_geom_bond_atom_site_label_2
_geom_bond_distance
_geom_bond_site_symmetry_2
Ti1 B3 2.470(8) .
Ti1 B2 2.500(7) .
Ti1 B1 2.504(7) .
Ti1 P2 2.6071(18) .
Ti1 P1 2.6233(18) .
Ti1 H1A 2.15(5) .
Ti1 H1B 2.13(5) .
Ti1 H2A 2.04(5) .
Ti1 H2B 2.00(5) .
Ti1 H3A 1.98(5) .
Ti1 H3B 1.95(5) .
Ti2 B4 2.493(7) .
Ti2 B5 2.498(8) .
Ti2 B1 2.508(7) .
Ti2 P4 2.6069(19) .
Ti2 P3 2.611(2) .
Ti2 H1C 2.03(5) .
Ti2 H1D 2.09(5) .
Ti2 H4A 2.06(5) .
Ti2 H4B 2.05(5) .
Ti2 H5A 1.78(5) .
Ti2 H5B 2.06(6) .
B1 H1A 1.162(14) .
B1 H1B 1.162(14) .
B1 H1C 1.162(14) .
B1 H1D 1.162(14) .
B2 Li 2.566(12) .
B2 H2A 1.162(14) .
B2 H2B 1.162(14) .
B2 H2C 1.07(2) .
B2 H2D 1.07(2) .
B3 H3A 1.162(14) .
B3 H3B 1.162(14) .
B3 H3C 1.09(3) .
B3 H3D 1.09(3) .
B4 Li 2.466(12) 2_655
B4 H4A 1.162(14) .
B4 H4B 1.162(14) .
B4 H4C 1.07(2) .
B4 H4D 1.07(2) .
B5 H5A 1.162(14) .
B5 H5B 1.162(14) .
B5 H5C 1.09(3) .
B5 H5D 1.09(3) .
P1 C18 1.823(6) .
P1 C17 1.835(6) .
P1 C11 1.840(6) .
C11 C12 1.376(7) .
C11 C16 1.401(7) .
C12 C13 1.394(7) .
C12 H12 0.9500 .
C13 C14 1.358(7) .
C13 H13 0.9500 .
C14 C15 1.370(8) .
C14 H14 0.9500 .
C15 C16 1.390(8) .
C15 H15 0.9500 .
C16 H16 0.9500 .
C17 H17A 0.9800 .
C17 H17B 0.9800 .
C17 H17C 0.9800 .
C18 H18A 0.9800 .
C18 H18B 0.9800 .
C18 H18C 0.9800 .
P2 C27 1.811(6) .
P2 C28 1.824(6) .
P2 C21 1.835(6) .
C21 C26 1.374(8) .
C21 C22 1.380(8) .
C22 C23 1.388(9) .
C22 H22 0.9500 .
C23 C24 1.366(9) .
C23 H23 0.9500 .
C24 C25 1.347(9) .
C24 H24 0.9500 .
C25 C26 1.394(9) .
C25 H25 0.9500 .
C26 H26 0.9500 .
C27 H27A 0.9800 .
C27 H27B 0.9800 .
C27 H27C 0.9800 .
C28 H28A 0.9800 .
C28 H28B 0.9800 .
C28 H28C 0.9800 .
P3 C37 1.798(6) .
P3 C38 1.815(6) .
P3 C31 1.843(6) .
C31 C36 1.368(8) .
C31 C32 1.390(8) .
C32 C33 1.390(8) .
C32 H32 0.9500 .
C33 C34 1.380(9) .
C33 H33 0.9500 .
C34 C35 1.370(9) .
C34 H34 0.9500 .
C35 C36 1.396(8) .
C35 H35 0.9500 .
C36 H36 0.9500 .
C37 H37A 0.9800 .
C37 H37B 0.9800 .
C37 H37C 0.9800 .
C38 H38A 0.9800 .
C38 H38B 0.9800 .
C38 H38C 0.9800 .
P4 C48 1.802(5) .
P4 C47 1.816(6) .
P4 C41 1.832(5) .
C41 C42 1.383(7) .
C41 C46 1.391(7) .
C42 C43 1.390(8) .
C42 H42 0.9500 .
C43 C44 1.386(8) .
C43 H43 0.9500 .
C44 C45 1.379(8) .
C44 H44 0.9500 .
C45 C46 1.387(7) .
C45 H45 0.9500 .
C46 H46 0.9500 .
C47 H47A 0.9800 .
C47 H47B 0.9800 .
C47 H47C 0.9800 .
C48 H48A 0.9800 .
C48 H48B 0.9800 .
C48 H48C 0.9800 .
Li O1 1.959(11) .
Li O2 1.989(11) .
Li B4 2.466(12) 2_645
Li H2C 2.15(5) .
Li H2D 2.00(5) .
O1 C53 1.435(7) .
O1 C51B 1.459(10) .
O1 C51A 1.487(16) .
C51A C52A 1.396(19) .
C51A H51A 0.9900 .
C51A H51B 0.9900 .
C52A H52A 0.9800 .
C52A H52B 0.9800 .
C52A H52C 0.9800 .
C51B C52B 1.474(12) .
C51B H51C 0.9900 .
C51B H51D 0.9900 .
C52B H52D 0.9800 .
C52B H52E 0.9800 .
C52B H52F 0.9800 .
C53 C54 1.459(10) .
C53 H53A 0.9900 .
C53 H53B 0.9900 .
C54 H54A 0.9800 .
C54 H54B 0.9800 .
C54 H54C 0.9800 .
O2 C55 1.421(8) .
O2 C57 1.540(10) .
C55 C56 1.485(10) .
C55 H55A 0.9900 .
C55 H55B 0.9900 .
C56 H56A 0.9800 .
C56 H56B 0.9800 .
C56 H56C 0.9800 .
C57 C58 1.402(10) .
C57 H57A 0.9900 .
C57 H57B 0.9900 .
C58 H58A 0.9800 .
C58 H58B 0.9800 .
C58 H58C 0.9800 .
